data_4515074
loop_
_publ_author_name
'Zehra, Siffeen'
'Roisnel, Thierry'
'Arjmand, Farukh'

_publ_section_title
;
 Enantiomeric Amino Acid Schiff Base Copper(II) Complexes as a New Class
 of RNA-Targeted Metallo-Intercalators: Single X-ray Crystal Structural
 Details, Comparative in Vitro DNA/RNA Binding Profile, Cleavage, and
 Cytotoxicity
;
_journal_issue 4
_journal_name_full 'ACS Omega'
_journal_page_first 7691
_journal_paper_doi 10.1021/acsomega.9b00131
_journal_volume 4
_journal_year 2019
_chemical_absolute_configuration ad
_chemical_compound_source 'synthesis as described'
_chemical_formula_moiety 'C16 H15 Cu N O3'
_chemical_formula_sum 'C16 H15 Cu N O3'
_chemical_formula_weight 332.83
_space_group_crystal_system orthorhombic
_space_group_IT_number 19
_space_group_name_Hall 'P 2ac 2ab'
_space_group_name_H-M_alt 'P 21 21 21'
_symmetry_space_group_name_Hall 'P 2ac 2ab'
_symmetry_space_group_name_H-M 'P 21 21 21'
_atom_sites_solution_hydrogens geom
_cell_angle_alpha 90
_cell_angle_beta 90
_cell_angle_gamma 90
_cell_formula_units_Z 4
_cell_length_a 5.0624(6)
_cell_length_b 12.2380(15)
_cell_length_c 21.830(3)
_cell_measurement_reflns_used 4898
_cell_measurement_temperature 150
_cell_measurement_theta_max 27.44
_cell_measurement_theta_min 2.50
_cell_measurement_wavelength 0.71073
_cell_volume 1352.4(3)
_computing_cell_refinement 'APEX3 (Bruker, 2015); SAINT (Bruker, 2014)'
_computing_data_collection 'SAINT (Bruker, 2014)'
_computing_data_reduction 'SAINT (Bruker, 2014)'
_computing_molecular_graphics 'SXGRAPH (Farrugia, 1999), Mercury (CSD, 2016)'
_computing_publication_material 'CRYSCALC (T. Roisnel, local program, 2018)'
_computing_structure_refinement 'SHELXL-2017/1 (Sheldrick, 2017)'
_computing_structure_solution 'SHELXT (Sheldrick, 2015)'
_diffrn_ambient_temperature 150
_diffrn_detector '(CMOS) PHOTON 100'
_diffrn_measured_fraction_theta_full 0.998
_diffrn_measured_fraction_theta_max 0.996
_diffrn_measurement_device_type 'D8 VENTURE Bruker AXS'
_diffrn_measurement_method 'rotation images'
_diffrn_radiation_monochromator 'multilayer monochromator'
_diffrn_radiation_probe x-ray
_diffrn_radiation_source 'Incoatec microfocus sealed tube'
_diffrn_radiation_type MoK\a
_diffrn_radiation_wavelength 0.71073
_diffrn_reflns_av_R_equivalents 0.0422
_diffrn_reflns_av_unetI/netI 0.0581
_diffrn_reflns_limit_h_max 6
_diffrn_reflns_limit_h_min -6
_diffrn_reflns_limit_k_max 13
_diffrn_reflns_limit_k_min -15
_diffrn_reflns_limit_l_max 27
_diffrn_reflns_limit_l_min -28
_diffrn_reflns_number 7039
_diffrn_reflns_theta_full 25.242
_diffrn_reflns_theta_max 27.473
_diffrn_reflns_theta_min 3.257
_exptl_absorpt_coefficient_mu 1.624
_exptl_absorpt_correction_T_max 0.968
_exptl_absorpt_correction_T_min 0.743
_exptl_absorpt_correction_type multi-scan
_exptl_absorpt_process_details
;
  [Sheldrick, G.M. (2014). SADABS Bruker AXS Inc., Madison, Wisconsin, USA]
;
_exptl_crystal_colour green
_exptl_crystal_density_diffrn 1.635
_exptl_crystal_description stick
_exptl_crystal_F_000 684
_exptl_crystal_size_max 0.340
_exptl_crystal_size_mid 0.025
_exptl_crystal_size_min 0.020
_refine_diff_density_max 0.389
_refine_diff_density_min -0.512
_refine_diff_density_rms 0.082
_refine_ls_abs_structure_details
;
Flack x determined using 1059 quotients [(I+)-(I-)]/[(I+)+(I-)]
(Parsons, Flack and Wagner, Acta Cryst. B69 (2013) 249-259).
;
_refine_ls_abs_structure_Flack 0.000(13)
_refine_ls_extinction_method none
_refine_ls_goodness_of_fit_ref 1.077
_refine_ls_hydrogen_treatment constr
_refine_ls_matrix_type full
_refine_ls_number_parameters 192
_refine_ls_number_reflns 3092
_refine_ls_number_restraints 0
_refine_ls_restrained_S_all 1.077
_refine_ls_R_factor_all 0.0449
_refine_ls_R_factor_gt 0.0368
_refine_ls_shift/su_max 0.001
_refine_ls_shift/su_mean 0.000
_refine_ls_structure_factor_coef Fsqd
_refine_ls_weighting_details 'w=1/[\s^2^(Fo^2^)+(0.0238P)^2^+0.8671P] where P=(Fo^2^+2Fc^2^)/3'
_refine_ls_weighting_scheme calc
_refine_ls_wR_factor_gt 0.0732
_refine_ls_wR_factor_ref 0.0760
_reflns_Friedel_coverage 0.696
_reflns_Friedel_fraction_full 1.000
_reflns_Friedel_fraction_max 0.998
_reflns_number_gt 2807
_reflns_number_total 3092
_reflns_threshold_expression >2sigma(I)
_cod_data_source_file SZ41_150K_31janv18_D8VMo_archive.cif
_cod_data_source_block SZ41
_cod_original_cell_volume 1352.5(3)
_cod_database_code 4515074

loop_
_space_group_symop_operation_xyz
'x, y, z'
'-x+1/2, -y, z+1/2'
'-x, y+1/2, -z+1/2'
'x+1/2, -y+1/2, -z'

loop_
_atom_site_label
_atom_site_type_symbol
_atom_site_fract_x
_atom_site_fract_y
_atom_site_fract_z
_atom_site_U_iso_or_equiv
_atom_site_adp_type
_atom_site_occupancy
_atom_site_site_symmetry_order
_atom_site_calc_flag
_atom_site_refinement_flags_posn
_atom_site_refinement_flags_adp
Cu1 Cu 0.53259(8) 0.71761(4) 0.44477(2) 0.00853(13) Uani 1 1 d . .
O1 O 0.2067(5) 0.6855(2) 0.49433(13) 0.0102(7) Uani 1 1 d . .
C2 C 0.0591(8) 0.6084(3) 0.47206(17) 0.0076(8) Uani 1 1 d . .
O3 O -0.1625(6) 0.5884(3) 0.49185(14) 0.0127(7) Uani 1 1 d . .
C4 C 0.1793(8) 0.5426(4) 0.42017(19) 0.0111(9) Uani 1 1 d . .
H4 H 0.039352 0.523751 0.389641 0.013 Uiso 1 1 calc R U
C5 C 0.3085(8) 0.4362(4) 0.4449(2) 0.0151(9) Uani 1 1 d . .
H5 H 0.452653 0.457434 0.473867 0.018 Uiso 1 1 calc R U
C6 C 0.1115(10) 0.3665(4) 0.4797(2) 0.0275(12) Uani 1 1 d . .
H6A H -0.041436 0.351371 0.453467 0.041 Uiso 1 1 calc R U
H6B H 0.053389 0.405498 0.516473 0.041 Uiso 1 1 calc R U
H6C H 0.195147 0.297413 0.491533 0.041 Uiso 1 1 calc R U
C7 C 0.4318(10) 0.3708(4) 0.3929(2) 0.0243(11) Uani 1 1 d . .
H7A H 0.490561 0.299711 0.408436 0.036 Uiso 1 1 calc R U
H7B H 0.583552 0.410817 0.376350 0.036 Uiso 1 1 calc R U
H7C H 0.300683 0.359775 0.360463 0.036 Uiso 1 1 calc R U
N8 N 0.3797(6) 0.6115(3) 0.39115(15) 0.0095(7) Uani 1 1 d . .
O11 O 0.7717(5) 0.7671(3) 0.38448(13) 0.0144(7) Uani 1 1 d . .
C12 C 0.7940(7) 0.7332(4) 0.32820(18) 0.0113(9) Uani 1 1 d . .
C13 C 0.9964(8) 0.7845(4) 0.29264(17) 0.0166(8) Uani 1 1 d . .
H13 H 1.096387 0.842277 0.310148 0.020 Uiso 1 1 calc R U
C14 C 1.0482(9) 0.7524(4) 0.23471(18) 0.0171(9) Uani 1 1 d . .
H14 H 1.186066 0.787511 0.212714 0.021 Uiso 1 1 calc R U
C15 C 0.9024(8) 0.6674(4) 0.20554(19) 0.0140(9) Uani 1 1 d . .
C16 C 0.9649(10) 0.6326(4) 0.14566(18) 0.0192(10) Uani 1 1 d . .
H16 H 1.110728 0.664649 0.124968 0.023 Uiso 1 1 calc R U
C17 C 0.8199(10) 0.5538(5) 0.1169(2) 0.0216(11) Uani 1 1 d . .
H17 H 0.864753 0.531067 0.076600 0.026 Uiso 1 1 calc R U
C18 C 0.6053(9) 0.5068(4) 0.14713(19) 0.0192(11) Uani 1 1 d . .
H18 H 0.501213 0.453183 0.126982 0.023 Uiso 1 1 calc R U
C19 C 0.5435(9) 0.5380(4) 0.20626(18) 0.0147(9) Uani 1 1 d . .
H19 H 0.397887 0.504436 0.226235 0.018 Uiso 1 1 calc R U
C20 C 0.6897(8) 0.6180(4) 0.23777(18) 0.0114(9) Uani 1 1 d . .
C21 C 0.6386(8) 0.6516(4) 0.30041(19) 0.0114(9) Uani 1 1 d . .
C22 C 0.4318(8) 0.5982(3) 0.33355(17) 0.0101(8) Uani 1 1 d . .
H22 H 0.323217 0.548735 0.311400 0.012 Uiso 1 1 calc R U

loop_
_atom_site_aniso_label
_atom_site_aniso_U_11
_atom_site_aniso_U_22
_atom_site_aniso_U_33
_atom_site_aniso_U_23
_atom_site_aniso_U_13
_atom_site_aniso_U_12
Cu1 0.0077(2) 0.0105(2) 0.0073(2) -0.0031(2) 0.00050(17) -0.0017(2)
O1 0.0083(12) 0.0132(17) 0.0091(14) -0.0019(12) 0.0015(10) -0.0005(12)
C2 0.0095(18) 0.0057(19) 0.0075(17) 0.0015(15) -0.0021(15) 0.0006(18)
O3 0.0093(13) 0.0122(17) 0.0165(16) 0.0019(13) 0.0029(12) -0.0022(13)
C4 0.010(2) 0.013(2) 0.0100(19) -0.0007(17) 0.0008(15) -0.0068(18)
C5 0.0152(19) 0.014(2) 0.016(2) -0.004(2) -0.0022(19) 0.0004(17)
C6 0.028(3) 0.018(3) 0.036(3) 0.008(2) 0.011(2) 0.005(2)
C7 0.030(3) 0.016(3) 0.027(2) -0.004(2) 0.005(2) 0.005(2)
N8 0.0080(15) 0.0109(19) 0.0095(17) -0.0013(14) 0.0012(13) -0.0024(15)
O11 0.0171(14) 0.0163(18) 0.0098(14) -0.0037(13) 0.0024(11) -0.0064(15)
C12 0.0136(18) 0.011(2) 0.0087(19) -0.0006(17) 0.0016(14) 0.0017(19)
C13 0.014(2) 0.019(2) 0.0167(19) 0.0020(18) 0.0014(15) -0.003(3)
C14 0.0138(18) 0.022(3) 0.015(2) 0.0053(16) 0.0056(16) -0.0018(19)
C15 0.013(2) 0.018(2) 0.011(2) 0.0036(18) 0.0020(15) 0.0070(19)
C16 0.020(2) 0.025(3) 0.012(2) 0.0046(18) 0.0047(18) 0.005(2)
C17 0.027(3) 0.031(3) 0.007(2) -0.002(2) -0.0008(18) 0.009(2)
C18 0.023(2) 0.022(3) 0.013(2) -0.0032(19) -0.0029(17) 0.004(2)
C19 0.017(2) 0.015(2) 0.0128(19) -0.0018(16) 0.0007(17) 0.000(2)
C20 0.013(2) 0.013(2) 0.008(2) -0.0008(17) 0.0015(16) 0.0044(19)
C21 0.0126(18) 0.012(2) 0.009(2) 0.0012(17) 0.0015(15) 0.0007(19)
C22 0.0117(19) 0.009(2) 0.0093(19) -0.0024(16) -0.0015(15) -0.0008(18)

loop_
_atom_type_symbol
_atom_type_description
_atom_type_scat_dispersion_real
_atom_type_scat_dispersion_imag
_atom_type_scat_source
C C 0.0033 0.0016 'International Tables Vol C Tables 4.2.6.8 and 6.1.1.4'
H H 0.0000 0.0000 'International Tables Vol C Tables 4.2.6.8 and 6.1.1.4'
Cu Cu 0.3201 1.2651 'International Tables Vol C Tables 4.2.6.8 and 6.1.1.4'
N N 0.0061 0.0033 'International Tables Vol C Tables 4.2.6.8 and 6.1.1.4'
O O 0.0106 0.0060 'International Tables Vol C Tables 4.2.6.8 and 6.1.1.4'

loop_
_geom_angle_atom_site_label_1
_geom_angle_atom_site_label_2
_geom_angle_atom_site_label_3
_geom_angle
_geom_angle_site_symmetry_1
_geom_angle_site_symmetry_3
O11 Cu1 N8 92.90(14) . .
O11 Cu1 O1 89.45(12) . 4_566
N8 Cu1 O1 173.86(14) . 4_566
O11 Cu1 O1 164.45(12) . .
N8 Cu1 O1 82.22(13) . .
O1 Cu1 O1 96.93(7) 4_566 .
O11 Cu1 O3 95.52(12) . 1_655
N8 Cu1 O3 94.24(13) . 1_655
O1 Cu1 O3 79.88(11) 4_566 1_655
O1 Cu1 O3 99.54(11) . 1_655
C2 O1 Cu1 115.4(2) . 4_466
C2 O1 Cu1 114.4(2) . .
Cu1 O1 Cu1 127.36(15) 4_466 .
O3 C2 O1 122.7(4) . .
O3 C2 C4 121.6(4) . .
O1 C2 C4 115.7(3) . .
C2 O3 Cu1 107.5(2) . 1_455
N8 C4 C2 107.2(4) . .
N8 C4 C5 110.0(3) . .
C2 C4 C5 110.8(3) . .
N8 C4 H4 109.6 . .
C2 C4 H4 109.6 . .
C5 C4 H4 109.6 . .
C6 C5 C7 110.3(4) . .
C6 C5 C4 111.6(3) . .
C7 C5 C4 110.8(4) . .
C6 C5 H5 108.0 . .
C7 C5 H5 108.0 . .
C4 C5 H5 108.0 . .
C5 C6 H6A 109.5 . .
C5 C6 H6B 109.5 . .
H6A C6 H6B 109.5 . .
C5 C6 H6C 109.5 . .
H6A C6 H6C 109.5 . .
H6B C6 H6C 109.5 . .
C5 C7 H7A 109.5 . .
C5 C7 H7B 109.5 . .
H7A C7 H7B 109.5 . .
C5 C7 H7C 109.5 . .
H7A C7 H7C 109.5 . .
H7B C7 H7C 109.5 . .
C22 N8 C4 119.3(4) . .
C22 N8 Cu1 126.7(3) . .
C4 N8 Cu1 114.0(3) . .
C12 O11 Cu1 127.7(3) . .
O11 C12 C21 125.7(4) . .
O11 C12 C13 115.7(4) . .
C21 C12 C13 118.5(4) . .
C14 C13 C12 121.3(4) . .
C14 C13 H13 119.3 . .
C12 C13 H13 119.3 . .
C13 C14 C15 122.0(4) . .
C13 C14 H14 119.0 . .
C15 C14 H14 119.0 . .
C16 C15 C20 120.0(4) . .
C16 C15 C14 121.2(4) . .
C20 C15 C14 118.8(4) . .
C17 C16 C15 121.2(4) . .
C17 C16 H16 119.4 . .
C15 C16 H16 119.4 . .
C16 C17 C18 119.5(4) . .
C16 C17 H17 120.3 . .
C18 C17 H17 120.3 . .
C19 C18 C17 120.3(4) . .
C19 C18 H18 119.8 . .
C17 C18 H18 119.8 . .
C18 C19 C20 122.0(4) . .
C18 C19 H19 119.0 . .
C20 C19 H19 119.0 . .
C19 C20 C15 116.9(4) . .
C19 C20 C21 124.3(4) . .
C15 C20 C21 118.8(4) . .
C12 C21 C22 121.0(4) . .
C12 C21 C20 120.5(4) . .
C22 C21 C20 118.6(4) . .
N8 C22 C21 125.6(4) . .
N8 C22 H22 117.2 . .
C21 C22 H22 117.2 . .

loop_
_geom_bond_atom_site_label_1
_geom_bond_atom_site_label_2
_geom_bond_distance
_geom_bond_site_symmetry_2
Cu1 O11 1.888(3) .
Cu1 N8 1.912(4) .
Cu1 O1 1.988(3) 4_566
Cu1 O1 2.011(3) .
Cu1 O3 2.437(3) 1_655
O1 C2 1.298(5) .
C2 O3 1.227(5) .
C2 C4 1.517(6) .
C4 N8 1.463(5) .
C4 C5 1.554(6) .
C4 H4 1.0000 .
C5 C6 1.517(6) .
C5 C7 1.522(6) .
C5 H5 1.0000 .
C6 H6A 0.9800 .
C6 H6B 0.9800 .
C6 H6C 0.9800 .
C7 H7A 0.9800 .
C7 H7B 0.9800 .
C7 H7C 0.9800 .
N8 C22 1.295(5) .
O11 C12 1.302(5) .
C12 C21 1.409(6) .
C12 C13 1.430(5) .
C13 C14 1.350(6) .
C13 H13 0.9500 .
C14 C15 1.425(6) .
C14 H14 0.9500 .
C15 C16 1.411(6) .
C15 C20 1.421(6) .
C16 C17 1.366(7) .
C16 H16 0.9500 .
C17 C18 1.395(7) .
C17 H17 0.9500 .
C18 C19 1.382(6) .
C18 H18 0.9500 .
C19 C20 1.407(6) .
C19 H19 0.9500 .
C20 C21 1.451(6) .
C21 C22 1.431(6) .
C22 H22 0.9500 .

loop_
_geom_torsion_atom_site_label_1
_geom_torsion_atom_site_label_2
_geom_torsion_atom_site_label_3
_geom_torsion_atom_site_label_4
_geom_torsion
_geom_torsion_site_symmetry_1
_geom_torsion_site_symmetry_4
Cu1 O1 C2 O3 -7.9(5) 4_466 .
Cu1 O1 C2 O3 -170.2(3) . .
Cu1 O1 C2 C4 173.0(3) 4_466 .
Cu1 O1 C2 C4 10.7(4) . .
O1 C2 O3 Cu1 82.0(4) . 1_455
C4 C2 O3 Cu1 -98.9(4) . 1_455
O3 C2 C4 N8 156.6(4) . .
O1 C2 C4 N8 -24.3(5) . .
O3 C2 C4 C5 -83.5(4) . .
O1 C2 C4 C5 95.6(4) . .
N8 C4 C5 C6 175.6(4) . .
C2 C4 C5 C6 57.3(5) . .
N8 C4 C5 C7 -61.1(5) . .
C2 C4 C5 C7 -179.4(4) . .
C2 C4 N8 C22 -151.0(4) . .
C5 C4 N8 C22 88.5(5) . .
C2 C4 N8 Cu1 27.3(4) . .
C5 C4 N8 Cu1 -93.2(4) . .
N8 Cu1 O11 C12 1.1(4) . .
O1 Cu1 O11 C12 175.4(3) 4_566 .
O1 Cu1 O11 C12 -70.0(6) . .
O3 Cu1 O11 C12 95.6(4) 1_655 .
Cu1 O11 C12 C21 0.6(6) . .
Cu1 O11 C12 C13 -179.1(3) . .
O11 C12 C13 C14 176.5(4) . .
C21 C12 C13 C14 -3.3(7) . .
C12 C13 C14 C15 1.0(7) . .
C13 C14 C15 C16 -177.9(4) . .
C13 C14 C15 C20 2.4(7) . .
C20 C15 C16 C17 1.9(7) . .
C14 C15 C16 C17 -177.8(4) . .
C15 C16 C17 C18 0.2(7) . .
C16 C17 C18 C19 -1.5(7) . .
C17 C18 C19 C20 0.8(7) . .
C18 C19 C20 C15 1.2(7) . .
C18 C19 C20 C21 -178.1(5) . .
C16 C15 C20 C19 -2.5(6) . .
C14 C15 C20 C19 177.2(4) . .
C16 C15 C20 C21 176.9(4) . .
C14 C15 C20 C21 -3.4(6) . .
O11 C12 C21 C22 0.9(7) . .
C13 C12 C21 C22 -179.4(4) . .
O11 C12 C21 C20 -177.6(4) . .
C13 C12 C21 C20 2.1(6) . .
C19 C20 C21 C12 -179.4(4) . .
C15 C20 C21 C12 1.2(6) . .
C19 C20 C21 C22 2.0(7) . .
C15 C20 C21 C22 -177.3(4) . .
C4 N8 C22 C21 -173.6(4) . .
Cu1 N8 C22 C21 8.3(6) . .
C12 C21 C22 N8 -5.6(7) . .
C20 C21 C22 N8 172.9(4) . .
